data_7041414
loop_
_publ_author_name
'Hanf, Schirin'
'Matthews, Peter D.'
'Li, Ning'
'Luo, He-Kuan'
'Wright, Dominic S.'

_publ_section_title
;
 The influence of halides in polyoxotitanate cages; dipole moment,
 splitting and expansion of d-orbitals and electron-electron repulsion.
;
_journal_issue 2
_journal_name_full 'Dalton transactions (Cambridge, England : 2003)'
_journal_page_first 578
_journal_page_last 585
_journal_paper_doi 10.1039/c6dt04288k
_journal_volume 46
_journal_year 2017
_chemical_formula_moiety 'C27 H63 Cl O10 Ti3'
_chemical_formula_sum 'C27 H63 Cl O10 Ti3'
_chemical_formula_weight 726.92
_chemical_properties_physical ', Air-sensitive,Moisture-sensitive'
_space_group_crystal_system tetragonal
_space_group_IT_number 92
_space_group_name_Hall 'P 4abw 2nw'
_space_group_name_H-M_alt 'P 41 21 2'
_symmetry_space_group_name_Hall 'P 4abw 2nw'
_symmetry_space_group_name_H-M 'P 41 21 2'
_atom_sites_solution_hydrogens geom
_audit_creation_method SHELXL-2014/7
_audit_update_record
;
2016-08-15 deposited with the CCDC.
2016-12-12 downloaded from the CCDC.
;
_cell_angle_alpha 90
_cell_angle_beta 90
_cell_angle_gamma 90
_cell_formula_units_Z 8
_cell_length_a 12.54740(10)
_cell_length_b 12.54740(10)
_cell_length_c 49.8245(5)
_cell_measurement_reflns_used 32629
_cell_measurement_temperature 180(2)
_cell_measurement_theta_max 25.35
_cell_measurement_theta_min 1
_cell_volume 7844.23(12)
_computing_cell_refinement 'HKL Scalepack (Otwinowski & Minor 1997)'
_computing_data_collection 'Collect (Nonius B.V. 1998)'
_computing_data_reduction
;
HKL Denzo and Scalepack (Otwinowski & Minor 1997)
;
_computing_molecular_graphics 'SHELXL-2014/7 (Sheldrick, 2014)'
_computing_publication_material 'SHELXL-2014/7 (Sheldrick, 2014)'
_computing_structure_refinement 'SHELXL-2014/7 (Sheldrick, 2014)'
_computing_structure_solution 'SHELXS-97 (Sheldrick, 1997)'
_diffrn_ambient_temperature 180(2)
_diffrn_measured_fraction_theta_full 0.929
_diffrn_measured_fraction_theta_max 0.926
_diffrn_measurement_device_type 'Nonius Kappa CCD'
_diffrn_measurement_method 'Thin slice \w and \f scans'
_diffrn_radiation_type MoK\a
_diffrn_radiation_wavelength 0.7107
_diffrn_reflns_av_R_equivalents 0.0554
_diffrn_reflns_av_unetI/netI 0.0700
_diffrn_reflns_Laue_measured_fraction_full 0.929
_diffrn_reflns_Laue_measured_fraction_max 0.926
_diffrn_reflns_limit_h_max 14
_diffrn_reflns_limit_h_min -6
_diffrn_reflns_limit_k_max 13
_diffrn_reflns_limit_k_min -14
_diffrn_reflns_limit_l_max 59
_diffrn_reflns_limit_l_min -59
_diffrn_reflns_number 20677
_diffrn_reflns_point_group_measured_fraction_full 0.938
_diffrn_reflns_point_group_measured_fraction_max 0.935
_diffrn_reflns_theta_full 25.241
_diffrn_reflns_theta_max 25.331
_diffrn_reflns_theta_min 3.652
_diffrn_source 'fine-focus sealed tube'
_exptl_absorpt_coefficient_mu 0.707
_exptl_absorpt_correction_T_max 0.924
_exptl_absorpt_correction_T_min 0.861
_exptl_absorpt_correction_type multi-scan
_exptl_absorpt_process_details
;

multi-scan from symmetry-related measurements 
 Sortav (Blessing 1995)

;
_exptl_crystal_colour colourless
_exptl_crystal_density_diffrn 1.231
_exptl_crystal_description BLOCK
_exptl_crystal_F_000 3104
_exptl_crystal_size_max 0.370
_exptl_crystal_size_mid 0.160
_exptl_crystal_size_min 0.150
_refine_diff_density_max 0.433
_refine_diff_density_min -0.329
_refine_diff_density_rms 0.061
_refine_ls_abs_structure_details
;
 Refined as an inversion twin.
;
_refine_ls_abs_structure_Flack 0.27(6)
_refine_ls_extinction_method none
_refine_ls_goodness_of_fit_ref 1.050
_refine_ls_hydrogen_treatment constr
_refine_ls_matrix_type full
_refine_ls_number_parameters 411
_refine_ls_number_reflns 6324
_refine_ls_number_restraints 219
_refine_ls_restrained_S_all 1.153
_refine_ls_R_factor_all 0.0970
_refine_ls_R_factor_gt 0.0598
_refine_ls_shift/su_max 0.000
_refine_ls_shift/su_mean 0.000
_refine_ls_structure_factor_coef Fsqd
_refine_ls_weighting_details 'w=1/[\s^2^(Fo^2^)+(0.0975P)^2^] where P=(Fo^2^+2Fc^2^)/3'
_refine_ls_weighting_scheme calc
_refine_ls_wR_factor_gt 0.1507
_refine_ls_wR_factor_ref 0.1671
_reflns_Friedel_coverage 0.721
_reflns_Friedel_fraction_full 0.952
_reflns_Friedel_fraction_max 0.949
_reflns_number_gt 4224
_reflns_number_total 6324
_reflns_threshold_expression 'I > 2\s(I)'
_cod_data_source_file c6dt04288k2.cif
_cod_data_source_block dw1415
_cod_depositor_comments 'Adding full bibliography for 7041414.cif.'
_cod_original_cell_volume 7844.23(15)
_cod_database_code 7041414
_shelx_shelxl_version_number 2014/7
_shelx_space_group_comment
;
The symmetry employed for this shelxl refinement is uniquely defined
by the following loop, which should always be used as a source of
symmetry information in preference to the above space-group names.
They are only intended as comments.
;
_shelx_estimated_absorpt_t_min 0.780
_shelx_estimated_absorpt_t_max 0.901

loop_
_space_group_symop_operation_xyz
'x, y, z'
'-x, -y, z+1/2'
'x+1/2, -y+1/2, -z+3/4'
'-x+1/2, y+1/2, -z+1/4'
'-y, -x, -z+1/2'
'y, x, -z'
'y+1/2, -x+1/2, z+3/4'
'-y+1/2, x+1/2, z+1/4'

loop_
_atom_site_label
_atom_site_type_symbol
_atom_site_fract_x
_atom_site_fract_y
_atom_site_fract_z
_atom_site_U_iso_or_equiv
_atom_site_adp_type
_atom_site_occupancy
_atom_site_site_symmetry_order
_atom_site_calc_flag
_atom_site_refinement_flags_posn
_atom_site_refinement_flags_adp
_atom_site_refinement_flags_occupancy
_atom_site_disorder_assembly
_atom_site_disorder_group
Ti1 Ti 0.14803(11) 0.61628(11) 0.04952(3) 0.0500(4) Uani 1 1 d . . . . .
Ti2 Ti -0.02516(11) 0.44466(10) 0.05373(2) 0.0465(4) Uani 1 1 d . . . . .
Ti3 Ti -0.02822(12) 0.63587(11) 0.09159(3) 0.0535(4) Uani 1 1 d . . . . .
Cl1 Cl 0.12435(15) 0.48127(14) 0.09314(3) 0.0503(5) Uani 1 1 d . . . . .
O1 O 0.1091(4) 0.4759(4) 0.03202(8) 0.0464(11) Uani 1 1 d D . . . .
C1 C 0.1719(7) 0.4027(6) 0.01571(15) 0.063(2) Uani 1 1 d D U . . .
H1A H 0.2159 0.3565 0.0278 0.075 Uiso 1 1 calc R U . . .
C11 C 0.1003(9) 0.3342(8) -0.00081(19) 0.092(3) Uani 1 1 d D U . . .
H11A H 0.0494 0.2976 0.0109 0.138 Uiso 1 1 calc R U . . .
H11B H 0.1430 0.2814 -0.0105 0.138 Uiso 1 1 calc R U . . .
H11C H 0.0615 0.3787 -0.0137 0.138 Uiso 1 1 calc R U . . .
C12 C 0.2443(8) 0.4654(8) -0.00231(18) 0.089(3) Uani 1 1 d D U . . .
H12A H 0.2942 0.4168 -0.0112 0.134 Uiso 1 1 calc R U . . .
H12B H 0.2843 0.5173 0.0084 0.134 Uiso 1 1 calc R U . . .
H12C H 0.2018 0.5028 -0.0158 0.134 Uiso 1 1 calc R U . . .
O2 O -0.0031(4) 0.3087(4) 0.06230(10) 0.0574(14) Uani 1 1 d D . . . .
C2 C 0.0624(12) 0.2316(8) 0.0755(3) 0.112(4) Uani 1 1 d D U . . .
H2A H 0.1267 0.2679 0.0831 0.134 Uiso 1 1 calc R U . . .
C21 C 0.0965(18) 0.1432(15) 0.0585(3) 0.208(9) Uani 1 1 d D U . . .
H21A H 0.1595 0.1093 0.0664 0.312 Uiso 1 1 calc R U . . .
H21B H 0.1141 0.1701 0.0406 0.312 Uiso 1 1 calc R U . . .
H21C H 0.0388 0.0909 0.0572 0.312 Uiso 1 1 calc R U . . .
C22 C 0.0007(19) 0.1903(17) 0.0967(3) 0.241(10) Uani 1 1 d D U . . .
H22A H -0.0202 0.2484 0.1088 0.362 Uiso 1 1 calc R U . . .
H22B H 0.0426 0.1377 0.1067 0.362 Uiso 1 1 calc R U . . .
H22C H -0.0633 0.1561 0.0894 0.362 Uiso 1 1 calc R U . . .
O3 O 0.2869(4) 0.5969(4) 0.05590(10) 0.0576(14) Uani 1 1 d D . . . .
C3 C 0.3697(7) 0.5519(9) 0.0729(2) 0.090(3) Uani 1 1 d D U . . .
H3A H 0.3398 0.5297 0.0906 0.108 Uiso 1 1 calc R U . . .
C31 C 0.4129(17) 0.4645(15) 0.0594(4) 0.236(10) Uani 1 1 d D U . . .
H31A H 0.3551 0.4195 0.0525 0.355 Uiso 1 1 calc R U . . .
H31B H 0.4572 0.4230 0.0717 0.355 Uiso 1 1 calc R U . . .
H31C H 0.4567 0.4896 0.0443 0.355 Uiso 1 1 calc R U . . .
C32 C 0.4562(15) 0.6351(15) 0.0765(4) 0.230(9) Uani 1 1 d D U . . .
H32A H 0.5183 0.6024 0.0852 0.345 Uiso 1 1 calc R U . . .
H32B H 0.4293 0.6931 0.0878 0.345 Uiso 1 1 calc R U . . .
H32C H 0.4770 0.6635 0.0590 0.345 Uiso 1 1 calc R U . . .
O4 O -0.1279(5) 0.7342(5) 0.08775(11) 0.0756(17) Uani 1 1 d D . . . .
C4 C -0.1949(11) 0.7698(11) 0.0660(2) 0.121(4) Uani 1 1 d D U . . .
H4A H -0.2000 0.7102 0.0527 0.145 Uiso 1 1 calc R U . . .
C41 C -0.3028(10) 0.7931(14) 0.0754(3) 0.160(6) Uani 1 1 d D U . . .
H41A H -0.3485 0.8097 0.0600 0.241 Uiso 1 1 calc R U . . .
H41B H -0.3009 0.8543 0.0876 0.241 Uiso 1 1 calc R U . . .
H41C H -0.3313 0.7310 0.0849 0.241 Uiso 1 1 calc R U . . .
C42 C -0.1430(15) 0.8539(19) 0.0535(4) 0.245(11) Uani 1 1 d D U . . .
H42A H -0.1025 0.8272 0.0381 0.367 Uiso 1 1 calc R U . . .
H42B H -0.0942 0.8879 0.0662 0.367 Uiso 1 1 calc R U . . .
H42C H -0.1957 0.9062 0.0473 0.367 Uiso 1 1 calc R U . . .
O5 O -0.0151(4) 0.6338(4) 0.12706(10) 0.0675(15) Uani 1 1 d D . . . .
C5 C 0.0303(10) 0.5930(10) 0.15173(19) 0.105(4) Uani 0.532(18) 1 d D U P A 1
H5A H 0.0808 0.5314 0.1508 0.126 Uiso 0.532(18) 1 calc R U P A 1
C51 C -0.0686(17) 0.587(2) 0.1719(4) 0.125(10) Uani 0.532(18) 1 d D U P A 1
H51A H -0.0444 0.5594 0.1893 0.188 Uiso 0.532(18) 1 calc R U P A 1
H51B H -0.0992 0.6579 0.1743 0.188 Uiso 0.532(18) 1 calc R U P A 1
H51C H -0.1228 0.5387 0.1645 0.188 Uiso 0.532(18) 1 calc R U P A 1
C52 C 0.067(2) 0.7006(18) 0.1683(4) 0.139(11) Uani 0.532(18) 1 d D U P A 1
H52A H 0.0985 0.6798 0.1855 0.209 Uiso 0.532(18) 1 calc R U P A 1
H52B H 0.1187 0.7406 0.1578 0.209 Uiso 0.532(18) 1 calc R U P A 1
H52C H 0.0039 0.7453 0.1717 0.209 Uiso 0.532(18) 1 calc R U P A 1
C5' C 0.0303(10) 0.5930(10) 0.15173(19) 0.105(4) Uani 0.468(18) 1 d D U P A 2
H5'A H -0.0057 0.6423 0.1646 0.126 Uiso 0.468(18) 1 calc R U P A 2
C51' C -0.0061(18) 0.4978(19) 0.1620(5) 0.105(9) Uani 0.468(18) 1 d D U P A 2
H51D H -0.0806 0.4873 0.1567 0.157 Uiso 0.468(18) 1 calc R U P A 2
H51E H 0.0373 0.4392 0.1549 0.157 Uiso 0.468(18) 1 calc R U P A 2
H51F H -0.0010 0.4991 0.1816 0.157 Uiso 0.468(18) 1 calc R U P A 2
C52' C 0.1347(15) 0.6192(16) 0.1575(4) 0.084(7) Uani 0.468(18) 1 d D U P A 2
H52D H 0.1520 0.6880 0.1493 0.127 Uiso 0.468(18) 1 calc R U P A 2
H52E H 0.1440 0.6240 0.1770 0.127 Uiso 0.468(18) 1 calc R U P A 2
H52F H 0.1822 0.5641 0.1503 0.127 Uiso 0.468(18) 1 calc R U P A 2
O6 O -0.1131(4) 0.5001(4) 0.08472(9) 0.0569(13) Uani 1 1 d D . . . .
C6 C -0.1842(7) 0.4438(7) 0.10320(17) 0.068(2) Uani 1 1 d D U . . .
H6A H -0.1409 0.4089 0.1176 0.082 Uiso 1 1 calc R U . . .
C61 C -0.2472(9) 0.3620(10) 0.0889(2) 0.115(4) Uani 1 1 d D U . . .
H61A H -0.2006 0.3026 0.0838 0.173 Uiso 1 1 calc R U . . .
H61B H -0.2787 0.3933 0.0727 0.173 Uiso 1 1 calc R U . . .
H61C H -0.3040 0.3357 0.1006 0.173 Uiso 1 1 calc R U . . .
C62 C -0.2581(9) 0.5222(10) 0.1155(2) 0.117(4) Uani 1 1 d D U . . .
H62A H -0.3132 0.4844 0.1257 0.176 Uiso 1 1 calc R U . . .
H62B H -0.2916 0.5650 0.1014 0.176 Uiso 1 1 calc R U . . .
H62C H -0.2182 0.5691 0.1276 0.176 Uiso 1 1 calc R U . . .
O7 O 0.1553(5) 0.7043(4) 0.02211(10) 0.0685(16) Uani 1 1 d D . . . .
C7 C 0.1029(12) 0.7674(10) 0.0032(2) 0.114(4) Uani 1 1 d D U . . .
H7A H 0.0255 0.7487 0.0038 0.136 Uiso 1 1 calc R U . . .
C71 C 0.1414(17) 0.7420(15) -0.0233(3) 0.202(8) Uani 1 1 d D U . . .
H71A H 0.1174 0.6704 -0.0283 0.303 Uiso 1 1 calc R U . . .
H71B H 0.2195 0.7443 -0.0234 0.303 Uiso 1 1 calc R U . . .
H71C H 0.1135 0.7939 -0.0362 0.303 Uiso 1 1 calc R U . . .
C72 C 0.1123(17) 0.8794(11) 0.0085(3) 0.183(7) Uani 1 1 d D U . . .
H72A H 0.0932 0.8935 0.0272 0.275 Uiso 1 1 calc R U . . .
H72B H 0.0642 0.9189 -0.0034 0.275 Uiso 1 1 calc R U . . .
H72C H 0.1859 0.9022 0.0053 0.275 Uiso 1 1 calc R U . . .
O8 O -0.1223(4) 0.4302(4) 0.02866(10) 0.0612(14) Uani 1 1 d D . . . .
C8 C -0.1908(11) 0.4991(11) 0.0134(2) 0.124(4) Uani 1 1 d D U . . .
H8A H -0.1853 0.5718 0.0215 0.149 Uiso 1 1 calc R U . . .
C81 C -0.3009(11) 0.4672(18) 0.0153(3) 0.197(8) Uani 1 1 d D U . . .
H81A H -0.3310 0.4930 0.0322 0.296 Uiso 1 1 calc R U . . .
H81B H -0.3057 0.3893 0.0146 0.296 Uiso 1 1 calc R U . . .
H81C H -0.3408 0.4977 0.0002 0.296 Uiso 1 1 calc R U . . .
C82 C -0.1529(15) 0.507(2) -0.0136(3) 0.253(11) Uani 1 1 d D U . . .
H82A H -0.0749 0.5095 -0.0136 0.379 Uiso 1 1 calc R U . . .
H82B H -0.1810 0.5722 -0.0219 0.379 Uiso 1 1 calc R U . . .
H82C H -0.1770 0.4450 -0.0239 0.379 Uiso 1 1 calc R U . . .
O9 O 0.1065(4) 0.7142(4) 0.07998(9) 0.0568(14) Uani 1 1 d D . . . .
C9 C 0.1722(9) 0.7859(7) 0.09621(18) 0.086(3) Uani 1 1 d D U . . .
H9A H 0.2126 0.7449 0.1101 0.103 Uiso 1 1 calc R U . . .
C91 C 0.2483(11) 0.8483(11) 0.0782(3) 0.136(5) Uani 1 1 d D U . . .
H91A H 0.2842 0.7992 0.0659 0.203 Uiso 1 1 calc R U . . .
H91B H 0.3015 0.8846 0.0894 0.203 Uiso 1 1 calc R U . . .
H91C H 0.2081 0.9012 0.0679 0.203 Uiso 1 1 calc R U . . .
C92 C 0.1022(11) 0.8668(10) 0.1091(3) 0.131(5) Uani 1 1 d D U . . .
H92A H 0.0517 0.8311 0.1211 0.197 Uiso 1 1 calc R U . . .
H92B H 0.0628 0.9057 0.0952 0.197 Uiso 1 1 calc R U . . .
H92C H 0.1459 0.9168 0.1194 0.197 Uiso 1 1 calc R U . . .
O10 O -0.0050(3) 0.5979(4) 0.05424(8) 0.0453(11) Uani 1 1 d . . . . .

loop_
_atom_site_aniso_label
_atom_site_aniso_U_11
_atom_site_aniso_U_22
_atom_site_aniso_U_33
_atom_site_aniso_U_23
_atom_site_aniso_U_13
_atom_site_aniso_U_12
Ti1 0.0595(10) 0.0447(8) 0.0457(8) 0.0048(6) 0.0002(6) -0.0037(7)
Ti2 0.0471(8) 0.0480(8) 0.0444(8) 0.0019(6) -0.0064(6) -0.0007(6)
Ti3 0.0601(9) 0.0551(9) 0.0452(8) -0.0036(6) -0.0012(6) 0.0114(7)
Cl1 0.0534(11) 0.0516(11) 0.0459(10) 0.0061(8) -0.0060(8) 0.0033(9)
O1 0.051(3) 0.045(3) 0.043(3) -0.006(2) 0.003(2) 0.003(2)
C1 0.071(5) 0.065(5) 0.052(5) -0.010(4) 0.015(4) 0.004(4)
C11 0.105(8) 0.086(7) 0.083(6) -0.044(5) 0.022(6) -0.011(6)
C12 0.101(8) 0.093(7) 0.074(7) -0.006(5) 0.027(5) 0.009(6)
O2 0.062(4) 0.045(3) 0.064(3) 0.012(2) -0.016(3) -0.004(3)
C2 0.167(9) 0.056(6) 0.114(8) -0.001(6) -0.040(7) -0.024(7)
C21 0.230(17) 0.175(15) 0.218(16) 0.090(13) 0.065(14) 0.085(14)
C22 0.30(2) 0.230(17) 0.191(15) 0.100(14) 0.103(15) 0.144(16)
O3 0.050(3) 0.066(4) 0.057(3) 0.010(3) -0.001(3) -0.006(3)
C3 0.048(5) 0.097(7) 0.123(8) 0.040(6) 0.011(5) 0.001(5)
C31 0.225(17) 0.221(17) 0.264(17) -0.104(14) -0.149(14) 0.121(14)
C32 0.162(14) 0.209(17) 0.319(18) -0.029(15) -0.114(14) -0.034(14)
O4 0.077(4) 0.079(4) 0.071(4) -0.005(3) -0.004(3) 0.033(3)
C4 0.144(9) 0.120(8) 0.100(7) 0.010(7) -0.016(7) 0.046(8)
C41 0.107(10) 0.180(13) 0.195(13) 0.018(11) -0.049(9) 0.064(9)
C42 0.218(17) 0.31(2) 0.206(15) 0.175(15) 0.043(13) 0.046(16)
O5 0.083(4) 0.079(4) 0.040(3) -0.005(3) -0.007(3) 0.020(3)
C5 0.124(7) 0.119(7) 0.072(6) -0.007(5) 0.008(5) 0.039(6)
C51 0.122(16) 0.16(2) 0.090(14) 0.027(13) -0.011(12) -0.004(15)
C52 0.19(2) 0.141(19) 0.085(14) 0.013(13) -0.047(14) 0.009(17)
C5' 0.124(7) 0.119(7) 0.072(6) -0.007(5) 0.008(5) 0.039(6)
C51' 0.081(15) 0.119(18) 0.114(16) -0.005(14) 0.001(12) -0.001(13)
C52' 0.093(15) 0.069(12) 0.092(14) 0.010(10) -0.013(11) 0.025(11)
O6 0.048(3) 0.069(4) 0.054(3) 0.007(2) 0.002(2) -0.001(3)
C6 0.051(5) 0.086(6) 0.068(5) 0.009(5) 0.012(4) 0.000(5)
C61 0.092(8) 0.140(10) 0.113(8) -0.003(7) 0.037(6) -0.054(7)
C62 0.094(8) 0.139(10) 0.118(9) 0.014(8) 0.053(7) 0.010(8)
O7 0.088(4) 0.062(3) 0.056(3) 0.025(3) -0.004(3) -0.008(3)
C7 0.144(9) 0.104(8) 0.093(7) 0.020(6) -0.002(7) 0.031(7)
C71 0.254(18) 0.252(17) 0.101(10) 0.068(11) 0.006(11) 0.103(15)
C72 0.232(17) 0.100(10) 0.219(15) 0.048(10) -0.049(13) 0.012(12)
O8 0.066(3) 0.060(3) 0.057(3) 0.005(3) -0.023(3) -0.006(3)
C8 0.131(9) 0.123(8) 0.118(8) 0.009(7) -0.064(7) 0.002(7)
C81 0.105(11) 0.274(18) 0.213(15) 0.079(14) -0.045(11) 0.043(13)
C82 0.219(18) 0.38(2) 0.164(14) 0.149(15) -0.005(12) 0.069(16)
O9 0.076(4) 0.040(3) 0.054(3) -0.001(2) -0.013(3) 0.002(3)
C9 0.123(7) 0.058(5) 0.077(6) -0.009(5) -0.029(5) -0.023(5)
C91 0.128(10) 0.109(10) 0.170(11) -0.045(9) 0.027(9) -0.034(8)
C92 0.163(12) 0.096(8) 0.134(10) -0.059(8) 0.028(9) -0.030(9)
O10 0.045(3) 0.050(3) 0.041(3) 0.002(2) -0.004(2) 0.0043(19)

loop_
_atom_type_symbol
_atom_type_description
_atom_type_scat_dispersion_real
_atom_type_scat_dispersion_imag
_atom_type_scat_source
C C 0.0033 0.0016 'International Tables Vol C Tables 4.2.6.8 and 6.1.1.4'
H H 0.0000 0.0000 'International Tables Vol C Tables 4.2.6.8 and 6.1.1.4'
O O 0.0106 0.0060 'International Tables Vol C Tables 4.2.6.8 and 6.1.1.4'
Ti Ti 0.2776 0.4457 'International Tables Vol C Tables 4.2.6.8 and 6.1.1.4'
Cl Cl 0.1484 0.1585 'International Tables Vol C Tables 4.2.6.8 and 6.1.1.4'

loop_
_geom_angle_atom_site_label_1
_geom_angle_atom_site_label_2
_geom_angle_atom_site_label_3
_geom_angle
O7 Ti1 O3 100.0(3)
O7 Ti1 O10 102.7(2)
O3 Ti1 O10 157.4(2)
O7 Ti1 O9 102.4(2)
O3 Ti1 O9 101.6(2)
O10 Ti1 O9 74.2(2)
O7 Ti1 O1 103.0(2)
O3 Ti1 O1 101.1(2)
O10 Ti1 O1 73.21(19)
O9 Ti1 O1 142.2(2)
O7 Ti1 Cl1 176.6(2)
O3 Ti1 Cl1 83.21(17)
O10 Ti1 Cl1 74.18(13)
O9 Ti1 Cl1 75.84(15)
O1 Ti1 Cl1 77.29(14)
O7 Ti1 Ti3 121.3(2)
O3 Ti1 Ti3 126.45(17)
O10 Ti1 Ti3 38.16(13)
O9 Ti1 Ti3 41.39(15)
O1 Ti1 Ti3 100.97(14)
Cl1 Ti1 Ti3 55.52(5)
O7 Ti1 Ti2 122.1(2)
O3 Ti1 Ti2 125.65(17)
O10 Ti1 Ti2 37.83(14)
O9 Ti1 Ti2 101.12(15)
O1 Ti1 Ti2 41.20(13)
Cl1 Ti1 Ti2 56.02(5)
Ti3 Ti1 Ti2 59.79(4)
O8 Ti2 O2 100.4(2)
O8 Ti2 O10 101.7(2)
O2 Ti2 O10 157.9(2)
O8 Ti2 O6 101.6(2)
O2 Ti2 O6 103.4(2)
O10 Ti2 O6 73.7(2)
O8 Ti2 O1 102.4(2)
O2 Ti2 O1 100.5(2)
O10 Ti2 O1 73.06(19)
O6 Ti2 O1 142.2(2)
O8 Ti2 Cl1 176.28(19)
O2 Ti2 Cl1 83.27(17)
O10 Ti2 Cl1 74.72(13)
O6 Ti2 Cl1 76.70(15)
O1 Ti2 Cl1 77.51(14)
O8 Ti2 Ti3 120.83(18)
O2 Ti2 Ti3 127.38(17)
O10 Ti2 Ti3 38.22(13)
O6 Ti2 Ti3 41.44(15)
O1 Ti2 Ti3 100.80(14)
Cl1 Ti2 Ti3 55.73(5)
O8 Ti2 Ti1 121.06(18)
O2 Ti2 Ti1 125.38(18)
O10 Ti2 Ti1 38.01(13)
O6 Ti2 Ti1 101.38(15)
O1 Ti2 Ti1 40.87(13)
Cl1 Ti2 Ti1 56.56(5)
Ti3 Ti2 Ti1 59.95(5)
O4 Ti3 O5 100.6(3)
O4 Ti3 O10 100.0(2)
O5 Ti3 O10 159.4(2)
O4 Ti3 O6 101.3(3)
O5 Ti3 O6 101.8(2)
O10 Ti3 O6 73.32(19)
O4 Ti3 O9 102.6(3)
O5 Ti3 O9 102.3(2)
O10 Ti3 O9 73.86(19)
O6 Ti3 O9 142.06(19)
O4 Ti3 Cl1 175.4(2)
O5 Ti3 Cl1 84.07(17)
O10 Ti3 Cl1 75.36(14)
O6 Ti3 Cl1 77.12(16)
O9 Ti3 Cl1 76.66(16)
O4 Ti3 Ti2 119.4(2)
O5 Ti3 Ti2 127.08(19)
O10 Ti3 Ti2 38.15(14)
O6 Ti3 Ti2 41.04(14)
O9 Ti3 Ti2 101.15(15)
Cl1 Ti3 Ti2 56.59(5)
O4 Ti3 Ti1 119.6(2)
O5 Ti3 Ti1 127.91(19)
O10 Ti3 Ti1 38.27(14)
O6 Ti3 Ti1 101.29(15)
O9 Ti3 Ti1 40.95(14)
Cl1 Ti3 Ti1 56.92(5)
Ti2 Ti3 Ti1 60.26(4)
Ti3 Cl1 Ti2 67.68(6)
Ti3 Cl1 Ti1 67.56(6)
Ti2 Cl1 Ti1 67.42(5)
C1 O1 Ti1 131.1(4)
C1 O1 Ti2 128.4(4)
Ti1 O1 Ti2 97.93(18)
O1 C1 C11 110.2(7)
O1 C1 C12 109.4(7)
C11 C1 C12 109.7(7)
O1 C1 H1A 109.2
C11 C1 H1A 109.2
C12 C1 H1A 109.2
C1 C11 H11A 109.5
C1 C11 H11B 109.5
H11A C11 H11B 109.5
C1 C11 H11C 109.5
H11A C11 H11C 109.5
H11B C11 H11C 109.5
C1 C12 H12A 109.5
C1 C12 H12B 109.5
H12A C12 H12B 109.5
C1 C12 H12C 109.5
H12A C12 H12C 109.5
H12B C12 H12C 109.5
C2 O2 Ti2 148.0(6)
C22 C2 O2 106.1(13)
C22 C2 C21 108.5(12)
O2 C2 C21 114.5(11)
C22 C2 H2A 109.2
O2 C2 H2A 109.2
C21 C2 H2A 109.2
C2 C21 H21A 109.5
C2 C21 H21B 109.5
H21A C21 H21B 109.5
C2 C21 H21C 109.5
H21A C21 H21C 109.5
H21B C21 H21C 109.5
C2 C22 H22A 109.5
C2 C22 H22B 109.5
H22A C22 H22B 109.5
C2 C22 H22C 109.5
H22A C22 H22C 109.5
H22B C22 H22C 109.5
C3 O3 Ti1 148.5(5)
C31 C3 O3 107.5(11)
C31 C3 C32 108.7(12)
O3 C3 C32 108.3(10)
C31 C3 H3A 110.7
O3 C3 H3A 110.7
C32 C3 H3A 110.7
C3 C31 H31A 109.5
C3 C31 H31B 109.5
H31A C31 H31B 109.5
C3 C31 H31C 109.5
H31A C31 H31C 109.5
H31B C31 H31C 109.5
C3 C32 H32A 109.5
C3 C32 H32B 109.5
H32A C32 H32B 109.5
C3 C32 H32C 109.5
H32A C32 H32C 109.5
H32B C32 H32C 109.5
C4 O4 Ti3 135.2(6)
C42 C4 O4 107.4(13)
C42 C4 C41 115.2(13)
O4 C4 C41 111.1(10)
C42 C4 H4A 107.6
O4 C4 H4A 107.6
C41 C4 H4A 107.6
C4 C41 H41A 109.5
C4 C41 H41B 109.5
H41A C41 H41B 109.5
C4 C41 H41C 109.5
H41A C41 H41C 109.5
H41B C41 H41C 109.5
C4 C42 H42A 109.5
C4 C42 H42B 109.5
H42A C42 H42B 109.5
C4 C42 H42C 109.5
H42A C42 H42C 109.5
H42B C42 H42C 109.5
C5' O5 Ti3 152.4(5)
C5 O5 Ti3 152.4(5)
O5 C5 C51 104.2(11)
O5 C5 C52 104.2(11)
C51 C5 C52 86.5(12)
O5 C5 H5A 118.8
C51 C5 H5A 118.8
C52 C5 H5A 118.8
C5 C51 H51A 109.5
C5 C51 H51B 109.5
H51A C51 H51B 109.5
C5 C51 H51C 109.5
H51A C51 H51C 109.5
H51B C51 H51C 109.5
C5 C52 H52A 109.5
C5 C52 H52B 109.5
H52A C52 H52B 109.5
C5 C52 H52C 109.5
H52A C52 H52C 109.5
H52B C52 H52C 109.5
C51' C5' C52' 116.4(14)
C51' C5' O5 119.4(14)
C52' C5' O5 117.8(12)
C51' C5' H5'A 98.5
C52' C5' H5'A 98.5
O5 C5' H5'A 98.5
C5' C51' H51D 109.5
C5' C51' H51E 109.5
H51D C51' H51E 109.5
C5' C51' H51F 109.5
H51D C51' H51F 109.5
H51E C51' H51F 109.5
C5' C52' H52D 109.5
C5' C52' H52E 109.5
H52D C52' H52E 109.5
C5' C52' H52F 109.5
H52D C52' H52F 109.5
H52E C52' H52F 109.5
C6 O6 Ti2 130.3(5)
C6 O6 Ti3 128.1(5)
Ti2 O6 Ti3 97.5(2)
O6 C6 C61 111.0(7)
O6 C6 C62 108.7(7)
C61 C6 C62 109.0(8)
O6 C6 H6A 109.4
C61 C6 H6A 109.4
C62 C6 H6A 109.4
C6 C61 H61A 109.5
C6 C61 H61B 109.5
H61A C61 H61B 109.5
C6 C61 H61C 109.5
H61A C61 H61C 109.5
H61B C61 H61C 109.5
C6 C62 H62A 109.5
C6 C62 H62B 109.5
H62A C62 H62B 109.5
C6 C62 H62C 109.5
H62A C62 H62C 109.5
H62B C62 H62C 109.5
C7 O7 Ti1 148.9(7)
O7 C7 C72 113.0(11)
O7 C7 C71 109.7(11)
C72 C7 C71 111.0(13)
O7 C7 H7A 107.6
C72 C7 H7A 107.6
C71 C7 H7A 107.6
C7 C71 H71A 109.5
C7 C71 H71B 109.5
H71A C71 H71B 109.5
C7 C71 H71C 109.5
H71A C71 H71C 109.5
H71B C71 H71C 109.5
C7 C72 H72A 109.5
C7 C72 H72B 109.5
H72A C72 H72B 109.5
C7 C72 H72C 109.5
H72A C72 H72C 109.5
H72B C72 H72C 109.5
C8 O8 Ti2 136.9(6)
C82 C8 O8 109.9(12)
C82 C8 C81 113.4(12)
O8 C8 C81 111.9(11)
C82 C8 H8A 107.1
O8 C8 H8A 107.1
C81 C8 H8A 107.1
C8 C81 H81A 109.5
C8 C81 H81B 109.5
H81A C81 H81B 109.5
C8 C81 H81C 109.5
H81A C81 H81C 109.5
H81B C81 H81C 109.5
C8 C82 H82A 109.5
C8 C82 H82B 109.5
H82A C82 H82B 109.5
C8 C82 H82C 109.5
H82A C82 H82C 109.5
H82B C82 H82C 109.5
C9 O9 Ti1 130.0(5)
C9 O9 Ti3 127.3(5)
Ti1 O9 Ti3 97.7(2)
O9 C9 C92 108.9(9)
O9 C9 C91 110.1(8)
C92 C9 C91 105.8(9)
O9 C9 H9A 110.6
C92 C9 H9A 110.6
C91 C9 H9A 110.6
C9 C91 H91A 109.5
C9 C91 H91B 109.5
H91A C91 H91B 109.5
C9 C91 H91C 109.5
H91A C91 H91C 109.5
H91B C91 H91C 109.5
C9 C92 H92A 109.5
C9 C92 H92B 109.5
H92A C92 H92B 109.5
C9 C92 H92C 109.5
H92A C92 H92C 109.5
H92B C92 H92C 109.5
Ti2 O10 Ti3 103.6(2)
Ti2 O10 Ti1 104.2(2)
Ti3 O10 Ti1 103.6(2)

loop_
_geom_bond_atom_site_label_1
_geom_bond_atom_site_label_2
_geom_bond_distance
Ti1 O7 1.759(5)
Ti1 O3 1.788(5)
Ti1 O10 1.948(5)
Ti1 O9 2.021(5)
Ti1 O1 2.026(5)
Ti1 Cl1 2.771(2)
Ti1 Ti3 3.0569(19)
Ti1 Ti2 3.0665(18)
Ti2 O8 1.755(5)
Ti2 O2 1.780(5)
Ti2 O10 1.940(5)
Ti2 O6 2.021(5)
Ti2 O1 2.040(5)
Ti2 Cl1 2.754(2)
Ti2 Ti3 3.0520(19)
Ti3 O4 1.767(5)
Ti3 O5 1.775(5)
Ti3 O10 1.943(4)
Ti3 O6 2.037(5)
Ti3 O9 2.039(5)
Ti3 Cl1 2.726(2)
O1 C1 1.457(8)
C1 C11 1.491(11)
C1 C12 1.500(11)
C1 H1A 1.0000
C11 H11A 0.9800
C11 H11B 0.9800
C11 H11C 0.9800
C12 H12A 0.9800
C12 H12B 0.9800
C12 H12C 0.9800
O2 C2 1.431(12)
C2 C22 1.408(15)
C2 C21 1.459(15)
C2 H2A 1.0000
C21 H21A 0.9800
C21 H21B 0.9800
C21 H21C 0.9800
C22 H22A 0.9800
C22 H22B 0.9800
C22 H22C 0.9800
O3 C3 1.454(10)
C3 C31 1.397(15)
C3 C32 1.517(16)
C3 H3A 1.0000
C31 H31A 0.9800
C31 H31B 0.9800
C31 H31C 0.9800
C32 H32A 0.9800
C32 H32B 0.9800
C32 H32C 0.9800
O4 C4 1.444(11)
C4 C42 1.388(16)
C4 C41 1.462(14)
C4 H4A 1.0000
C41 H41A 0.9800
C41 H41B 0.9800
C41 H41C 0.9800
C42 H42A 0.9800
C42 H42B 0.9800
C42 H42C 0.9800
O5 C5' 1.448(11)
O5 C5 1.448(11)
C5 C51 1.600(19)
C5 C52 1.647(19)
C5 H5A 1.0000
C51 H51A 0.9800
C51 H51B 0.9800
C51 H51C 0.9800
C52 H52A 0.9800
C52 H52B 0.9800
C52 H52C 0.9800
C5' C51' 1.377(18)
C5' C52' 1.380(17)
C5' H5'A 1.0000
C51' H51D 0.9800
C51' H51E 0.9800
C51' H51F 0.9800
C52' H52D 0.9800
C52' H52E 0.9800
C52' H52F 0.9800
O6 C6 1.464(9)
C6 C61 1.479(11)
C6 C62 1.485(12)
C6 H6A 1.0000
C61 H61A 0.9800
C61 H61B 0.9800
C61 H61C 0.9800
C62 H62A 0.9800
C62 H62B 0.9800
C62 H62C 0.9800
O7 C7 1.396(11)
C7 C72 1.435(15)
C7 C71 1.440(14)
C7 H7A 1.0000
C71 H71A 0.9800
C71 H71B 0.9800
C71 H71C 0.9800
C72 H72A 0.9800
C72 H72B 0.9800
C72 H72C 0.9800
O8 C8 1.436(12)
C8 C82 1.432(15)
C8 C81 1.441(16)
C8 H8A 1.0000
C81 H81A 0.9800
C81 H81B 0.9800
C81 H81C 0.9800
C82 H82A 0.9800
C82 H82B 0.9800
C82 H82C 0.9800
O9 C9 1.464(9)
C9 C92 1.488(13)
C9 C91 1.526(13)
C9 H9A 1.0000
C91 H91A 0.9800
C91 H91B 0.9800
C91 H91C 0.9800
C92 H92A 0.9800
C92 H92B 0.9800
C92 H92C 0.9800
